data_7215767
loop_
_publ_author_name
'Fu, Kai'
'Ren, Cai-Xia'
'Chen, Cheng'
'Cai, Li-Xuan'
'Tan, Bin'
'Zhang, Jie'

_publ_section_title
;
 Auxiliary ligand-controlled photochromism and decolourization of two
 bipyridinium-based metal--organic hybrid materials with various water
 clusters
;
_journal_issue 23
_journal_name_full CrystEngComm
_journal_page_first 5134
_journal_paper_doi 10.1039/c4ce00295d
_journal_volume 16
_journal_year 2014
_chemical_formula_moiety 'C19 H26 Br Cd N2 O10'
_chemical_formula_sum 'C19 H26 Br Cd N2 O10'
_chemical_formula_weight 634.73
_chemical_name_systematic
; 
 ? 
;
_space_group_IT_number 2
_symmetry_cell_setting triclinic
_symmetry_space_group_name_Hall '-P 1'
_symmetry_space_group_name_H-M 'P -1'
_atom_sites_solution_hydrogens geom
_atom_sites_solution_primary direct
_atom_sites_solution_secondary difmap
_audit_creation_method SHELXL-97
_cell_angle_alpha 70.286(10)
_cell_angle_beta 75.784(12)
_cell_angle_gamma 68.281(11)
_cell_formula_units_Z 2
_cell_length_a 9.324(2)
_cell_length_b 11.882(3)
_cell_length_c 12.235(3)
_cell_measurement_reflns_used 4063
_cell_measurement_temperature 293(2)
_cell_measurement_theta_max 27.4835
_cell_measurement_theta_min 2.2355
_cell_volume 1174.1(5)
_computing_cell_refinement 'CrystalClear (Rigaku Inc., 2007)'
_computing_data_collection 'CrystalClear (Rigaku Inc., 2007)'
_computing_data_reduction 'CrystalClear (Rigaku Inc., 2007)'
_computing_structure_refinement 'SHELXL-97 (Sheldrick, 1997)'
_computing_structure_solution 'SHELXS-97 (Sheldrick, 1990)'
_diffrn_ambient_temperature 293(2)
_diffrn_measured_fraction_theta_full 0.981
_diffrn_measured_fraction_theta_max 0.981
_diffrn_measurement_device_type 'CCD area detector'
_diffrn_measurement_method CCD_Profile_fitting
_diffrn_radiation_monochromator graphite
_diffrn_radiation_source 'fine-focus sealed tube'
_diffrn_radiation_type MoK\a
_diffrn_radiation_wavelength 0.71073
_diffrn_reflns_av_R_equivalents 0.0156
_diffrn_reflns_av_sigmaI/netI 0.0254
_diffrn_reflns_limit_h_max 11
_diffrn_reflns_limit_h_min -11
_diffrn_reflns_limit_k_max 15
_diffrn_reflns_limit_k_min -14
_diffrn_reflns_limit_l_max 15
_diffrn_reflns_limit_l_min -15
_diffrn_reflns_number 8864
_diffrn_reflns_theta_full 27.10
_diffrn_reflns_theta_max 27.10
_diffrn_reflns_theta_min 2.23
_exptl_absorpt_coefficient_mu 2.688
_exptl_absorpt_correction_T_max 1.0000
_exptl_absorpt_correction_T_min 0.8094
_exptl_absorpt_correction_type multi-scan
_exptl_absorpt_process_details '(R.H. Blessing, 1995&1997)'
_exptl_crystal_colour light-brown
_exptl_crystal_density_diffrn 1.795
_exptl_crystal_density_method 'not measured'
_exptl_crystal_description block
_exptl_crystal_F_000 634
_exptl_crystal_size_max 0.42
_exptl_crystal_size_mid 0.23
_exptl_crystal_size_min 0.15
_refine_diff_density_max 1.332
_refine_diff_density_min -3.036
_refine_diff_density_rms 0.179
_refine_ls_extinction_method none
_refine_ls_goodness_of_fit_ref 1.006
_refine_ls_hydrogen_treatment mixed
_refine_ls_matrix_type full
_refine_ls_number_parameters 325
_refine_ls_number_reflns 5086
_refine_ls_number_restraints 23
_refine_ls_restrained_S_all 1.010
_refine_ls_R_factor_all 0.0633
_refine_ls_R_factor_gt 0.0579
_refine_ls_shift/su_max 0.001
_refine_ls_shift/su_mean 0.000
_refine_ls_structure_factor_coef Fsqd
_refine_ls_weighting_details 'calc w=1/[\s^2^(Fo^2^)+(0.1220P)^2^+5.8000P] where P=(Fo^2^+2Fc^2^)/3'
_refine_ls_weighting_scheme calc
_refine_ls_wR_factor_gt 0.1790
_refine_ls_wR_factor_ref 0.1847
_reflns_number_gt 4537
_reflns_number_total 5086
_reflns_threshold_expression >2sigma(I)
_cod_data_source_file c4ce00295d1.cif
_cod_data_source_block 1
_cod_depositor_comments
;
The following automatic conversions were performed:

'_exptl_absorpt_correction_type' value 'Multi-scan' changed to
'multi-scan' according to
/usr/data/users/saulius/crontab/automatic-downloads/rss-feeds/RSC/lib/dictionaries/cif_core.dic
dictionary named 'cif_core.dic' version 2.4.2 from 2011-04-26.

Automatic conversion script
Id: cif_fix_values 2281 2013-09-26 08:29:07Z andrius 

 Adding full bibliography for 7215766--7215767.cif.
;
_cod_original_sg_symbol_H-M P-1
_cod_database_code 7215767

loop_
_symmetry_equiv_pos_as_xyz
'x, y, z'
'-x, -y, -z'

loop_
_atom_site_label
_atom_site_type_symbol
_atom_site_fract_x
_atom_site_fract_y
_atom_site_fract_z
_atom_site_U_iso_or_equiv
_atom_site_adp_type
_atom_site_occupancy
_atom_site_symmetry_multiplicity
_atom_site_calc_flag
_atom_site_refinement_flags
Cd1 Cd 0.65624(4) 0.74273(4) 0.35426(3) 0.02902(17) Uani 1 1 d .
Br1 Br 0.68597(11) 0.96479(8) 0.23937(8) 0.0621(3) Uani 1 1 d .
O1 O 0.2743(6) 0.8247(6) 0.2975(5) 0.0550(13) Uani 1 1 d .
O2 O 0.4055(5) 0.8113(5) 0.4325(4) 0.0435(10) Uani 1 1 d .
O3 O 0.7026(5) 0.6633(4) 0.2008(4) 0.0406(10) Uani 1 1 d .
O4 O 0.9289(6) 0.6403(5) 0.2430(4) 0.0488(12) Uani 1 1 d .
N1 N 0.7381(6) 0.7395(5) 0.5205(4) 0.0335(10) Uani 1 1 d .
N2 N 0.9709(6) 0.8789(4) 0.9488(4) 0.0291(9) Uani 1 1 d .
C1 C 0.2830(6) 0.8465(5) 0.3871(5) 0.0299(11) Uani 1 1 d .
C2 C 0.1350(6) 0.9251(5) 0.4479(4) 0.0267(10) Uani 1 1 d .
C3 C -0.0078(6) 0.9567(5) 0.4109(5) 0.0302(11) Uani 1 1 d .
H3 H -0.0135 0.9271 0.3494 0.036 Uiso 1 1 calc R
C4 C 0.1414(6) 0.9695(5) 0.5373(5) 0.0300(11) Uani 1 1 d .
H4 H 0.2385 0.9488 0.5631 0.036 Uiso 1 1 calc R
C5 C 0.8496(7) 0.6253(5) 0.1841(5) 0.0317(11) Uani 1 1 d .
C6 C 0.9291(7) 0.5598(5) 0.0883(4) 0.0269(10) Uani 1 1 d .
C7 C 0.8395(7) 0.5342(5) 0.0295(5) 0.0311(11) Uani 1 1 d .
H7 H 0.7294 0.5572 0.0495 0.037 Uiso 1 1 calc R
C8 C 1.0861(7) 0.5259(5) 0.0595(5) 0.0310(11) Uani 1 1 d .
H8 H 1.1467 0.5431 0.1003 0.037 Uiso 1 1 calc R
C9 C 0.6405(7) 0.8166(7) 0.5839(6) 0.0413(14) Uani 1 1 d .
H9 H 0.5379 0.8605 0.5643 0.050 Uiso 1 1 calc R
C10 C 0.8814(7) 0.6765(6) 0.5511(5) 0.0362(12) Uani 1 1 d .
H10 H 0.9517 0.6197 0.5083 0.043 Uiso 1 1 calc R
C11 C 0.6794(7) 0.8362(7) 0.6753(6) 0.0396(13) Uani 1 1 d .
H11 H 0.6054 0.8925 0.7172 0.048 Uiso 1 1 calc R
C12 C 0.9316(7) 0.6900(5) 0.6417(5) 0.0339(12) Uani 1 1 d .
H12 H 1.0343 0.6439 0.6600 0.041 Uiso 1 1 calc R
C13 C 0.8290(6) 0.7726(5) 0.7061(4) 0.0270(10) Uani 1 1 d .
C14 C 0.8778(6) 0.8022(5) 0.7965(4) 0.0264(10) Uani 1 1 d .
C15 C 0.7685(7) 0.8631(6) 0.8759(5) 0.0328(11) Uani 1 1 d .
H15 H 0.6603 0.8796 0.8774 0.039 Uiso 1 1 calc R
C16 C 1.0354(7) 0.7761(5) 0.8005(5) 0.0305(11) Uani 1 1 d .
H16 H 1.1124 0.7305 0.7507 0.037 Uiso 1 1 calc R
C17 C 0.8186(7) 0.8993(6) 0.9525(5) 0.0346(12) Uani 1 1 d .
H17 H 0.7447 0.9388 1.0079 0.042 Uiso 1 1 calc R
C18 C 1.0796(7) 0.8163(5) 0.8764(5) 0.0330(11) Uani 1 1 d .
H18 H 1.1870 0.7998 0.8778 0.040 Uiso 1 1 calc R
C19 C 1.0201(8) 0.9289(6) 1.0252(5) 0.0353(12) Uani 1 1 d .
H19B H 1.1337 0.8902 1.0277 0.042 Uiso 1 1 calc R
H19A H 0.9653 0.9083 1.1060 0.042 Uiso 1 1 calc R
O1W O 0.6777(9) 0.5336(5) 0.4626(5) 0.0648(17) Uani 1 1 d D
H1A H 0.7115 0.4946 0.5252 0.097 Uiso 1 1 d RD
H1B H 0.662(14) 0.492(3) 0.428(6) 0.097 Uiso 1 1 d D
O2W O 0.6620(6) 0.3727(5) 0.3539(5) 0.0516(12) Uani 1 1 d D
H2A H 0.591(7) 0.411(8) 0.314(7) 0.077 Uiso 1 1 d D
H2B H 0.647(10) 0.317(7) 0.412(6) 0.077 Uiso 1 1 d D
O3W O 0.7951(8) 0.3969(6) 0.6824(6) 0.0669(16) Uani 1 1 d D
H3A H 0.760(3) 0.3406(12) 0.6889(13) 0.100 Uiso 1 1 d D
H3B H 0.877(8) 0.372(4) 0.710(10) 0.100 Uiso 1 1 d D
O4W O 0.5422(8) 0.1684(8) -0.0806(5) 0.0747(19) Uani 1 1 d D
H4A H 0.460(7) 0.220(6) -0.102(8) 0.112 Uiso 1 1 d D
H4B H 0.607(8) 0.143(11) -0.133(6) 0.112 Uiso 1 1 d D
O5W O 0.4609(10) 0.4690(9) 0.1838(8) 0.096(2) Uani 1 1 d D
H5A H 0.389(2) 0.518(2) 0.2152(12) 0.144 Uiso 1 1 d D
H5B H 0.436(5) 0.435(2) 0.1466(18) 0.144 Uiso 1 1 d D
O6W O 0.5839(12) 0.3172(11) 0.0300(10) 0.121(4) Uani 1 1 d D
H6A H 0.5657 0.3759 -0.0292 0.181 Uiso 1 1 d RD
H6B H 0.5637 0.2597 0.0208 0.181 Uiso 1 1 d RD

loop_
_atom_site_aniso_label
_atom_site_aniso_U_11
_atom_site_aniso_U_22
_atom_site_aniso_U_33
_atom_site_aniso_U_23
_atom_site_aniso_U_13
_atom_site_aniso_U_12
Cd1 0.0243(2) 0.0377(3) 0.0266(2) -0.01788(17) -0.00214(15) -0.00422(16)
Br1 0.0629(5) 0.0591(5) 0.0601(5) -0.0203(4) 0.0011(4) -0.0170(4)
O1 0.042(3) 0.072(3) 0.054(3) -0.039(3) 0.004(2) -0.008(2)
O2 0.021(2) 0.050(3) 0.053(3) -0.021(2) 0.0027(18) -0.0017(18)
O3 0.033(2) 0.052(3) 0.036(2) -0.027(2) -0.0013(17) 0.0001(19)
O4 0.046(3) 0.061(3) 0.049(3) -0.038(2) -0.009(2) -0.004(2)
N1 0.035(3) 0.039(3) 0.031(2) -0.015(2) -0.0071(19) -0.010(2)
N2 0.036(2) 0.029(2) 0.029(2) -0.0121(18) -0.0066(18) -0.0126(19)
C1 0.023(2) 0.029(2) 0.032(3) -0.009(2) 0.006(2) -0.007(2)
C2 0.024(2) 0.025(2) 0.025(2) -0.0057(19) 0.0033(19) -0.0071(19)
C3 0.028(3) 0.032(3) 0.031(3) -0.011(2) -0.001(2) -0.009(2)
C4 0.022(2) 0.032(3) 0.035(3) -0.008(2) -0.005(2) -0.007(2)
C5 0.037(3) 0.028(3) 0.026(2) -0.011(2) -0.003(2) -0.004(2)
C6 0.035(3) 0.019(2) 0.023(2) -0.0073(18) -0.005(2) -0.0021(19)
C7 0.025(2) 0.036(3) 0.032(3) -0.018(2) -0.001(2) -0.003(2)
C8 0.035(3) 0.032(3) 0.030(3) -0.016(2) -0.003(2) -0.008(2)
C9 0.032(3) 0.057(4) 0.042(3) -0.027(3) -0.009(2) -0.006(3)
C10 0.039(3) 0.037(3) 0.035(3) -0.020(2) -0.008(2) -0.003(2)
C11 0.032(3) 0.052(4) 0.040(3) -0.029(3) -0.002(2) -0.006(3)
C12 0.035(3) 0.033(3) 0.033(3) -0.013(2) -0.012(2) -0.002(2)
C13 0.035(3) 0.028(2) 0.022(2) -0.0072(19) -0.004(2) -0.013(2)
C14 0.034(3) 0.024(2) 0.022(2) -0.0061(18) -0.004(2) -0.010(2)
C15 0.031(3) 0.045(3) 0.030(3) -0.018(2) 0.000(2) -0.017(2)
C16 0.028(3) 0.036(3) 0.029(3) -0.014(2) -0.003(2) -0.007(2)
C17 0.039(3) 0.042(3) 0.030(3) -0.019(2) -0.002(2) -0.014(2)
C18 0.032(3) 0.035(3) 0.036(3) -0.014(2) -0.006(2) -0.011(2)
C19 0.044(3) 0.037(3) 0.035(3) -0.015(2) -0.011(2) -0.016(3)
O1W 0.112(5) 0.041(3) 0.047(3) -0.007(2) -0.028(3) -0.023(3)
O2W 0.048(3) 0.054(3) 0.052(3) -0.017(2) -0.004(2) -0.015(2)
O3W 0.061(4) 0.074(4) 0.074(4) -0.015(3) -0.024(3) -0.025(3)
O4W 0.057(4) 0.106(5) 0.045(3) -0.021(3) -0.010(3) -0.005(4)
O5W 0.092(6) 0.111(6) 0.090(6) -0.038(5) -0.015(4) -0.026(5)
O6W 0.098(7) 0.137(8) 0.144(9) -0.064(7) -0.053(6) -0.010(6)

loop_
_atom_type_symbol
_atom_type_description
_atom_type_scat_dispersion_real
_atom_type_scat_dispersion_imag
_atom_type_scat_source
C C 0.0033 0.0016 'International Tables Vol C Tables 4.2.6.8 and 6.1.1.4'
Cd Cd -0.8075 1.2024 'International Tables Vol C Tables 4.2.6.8 and 6.1.1.4'
Br Br -0.2901 2.4595 'International Tables Vol C Tables 4.2.6.8 and 6.1.1.4'
N N 0.0061 0.0033 'International Tables Vol C Tables 4.2.6.8 and 6.1.1.4'
O O 0.0106 0.0060 'International Tables Vol C Tables 4.2.6.8 and 6.1.1.4'
H H 0.0000 0.0000 'International Tables Vol C Tables 4.2.6.8 and 6.1.1.4'

loop_
_geom_angle_atom_site_label_1
_geom_angle_atom_site_label_2
_geom_angle_atom_site_label_3
_geom_angle
_geom_angle_site_symmetry_1
_geom_angle_site_symmetry_3
O2 Cd1 O3 116.56(17) . .
O2 Cd1 N1 90.52(18) . .
O3 Cd1 N1 148.65(17) . .
O2 Cd1 O1W 91.8(2) . .
O3 Cd1 O1W 82.66(19) . .
N1 Cd1 O1W 80.90(18) . .
O2 Cd1 Br1 96.88(13) . .
O3 Cd1 Br1 98.82(13) . .
N1 Cd1 Br1 92.85(13) . .
O1W Cd1 Br1 169.38(18) . .
O2 Cd1 O4 168.70(16) . .
O3 Cd1 O4 52.60(16) . .
N1 Cd1 O4 99.06(16) . .
O1W Cd1 O4 83.9(2) . .
Br1 Cd1 O4 88.68(13) . .
C1 O2 Cd1 129.5(4) . .
C5 O3 Cd1 101.1(4) . .
C5 O4 Cd1 84.0(4) . .
C9 N1 C10 117.1(5) . .
C9 N1 Cd1 117.4(4) . .
C10 N1 Cd1 125.2(4) . .
C17 N2 C18 121.5(5) . .
C17 N2 C19 119.1(5) . .
C18 N2 C19 119.4(5) . .
O1 C1 O2 125.4(5) . .
O1 C1 C2 118.3(5) . .
O2 C1 C2 116.3(5) . .
C4 C2 C3 119.0(5) . .
C4 C2 C1 121.0(5) . .
C3 C2 C1 119.9(5) . .
C4 C3 C2 120.5(5) 2_576 .
C4 C3 H3 119.8 2_576 .
C2 C3 H3 119.8 . .
C3 C4 C2 120.5(5) 2_576 .
C3 C4 H4 119.8 2_576 .
C2 C4 H4 119.8 . .
O4 C5 O3 122.2(5) . .
O4 C5 C6 120.0(5) . .
O3 C5 C6 117.8(5) . .
C8 C6 C7 119.9(5) . .
C8 C6 C5 120.7(5) . .
C7 C6 C5 119.4(5) . .
C6 C7 C8 119.1(5) . 2_765
C6 C7 H7 120.4 . .
C8 C7 H7 120.4 2_765 .
C6 C8 C7 121.0(5) . 2_765
C6 C8 H8 119.5 . .
C7 C8 H8 119.5 2_765 .
N1 C9 C11 123.9(6) . .
N1 C9 H9 118.0 . .
C11 C9 H9 118.0 . .
N1 C10 C12 123.3(5) . .
N1 C10 H10 118.4 . .
C12 C10 H10 118.4 . .
C9 C11 C13 119.2(5) . .
C9 C11 H11 120.4 . .
C13 C11 H11 120.4 . .
C10 C12 C13 119.0(5) . .
C10 C12 H12 120.5 . .
C13 C12 H12 120.5 . .
C11 C13 C12 117.5(5) . .
C11 C13 C14 119.8(5) . .
C12 C13 C14 122.5(5) . .
C16 C14 C15 118.0(5) . .
C16 C14 C13 120.6(5) . .
C15 C14 C13 121.3(5) . .
C17 C15 C14 119.6(5) . .
C17 C15 H15 120.2 . .
C14 C15 H15 120.2 . .
C18 C16 C14 120.3(5) . .
C18 C16 H16 119.9 . .
C14 C16 H16 119.9 . .
N2 C17 C15 120.4(5) . .
N2 C17 H17 119.8 . .
C15 C17 H17 119.8 . .
N2 C18 C16 120.1(5) . .
N2 C18 H18 120.0 . .
C16 C18 H18 120.0 . .
N2 C19 C19 108.4(6) . 2_777
N2 C19 H19B 110.0 . .
C19 C19 H19B 110.0 2_777 .
N2 C19 H19A 110.0 . .
C19 C19 H19A 110.0 2_777 .
H19B C19 H19A 108.4 . .
Cd1 O1W H1A 128.4 . .
Cd1 O1W H1B 114(2) . .
H1A O1W H1B 116.4 . .
H2A O2W H2B 116(2) . .
H3A O3W H3B 114(2) . .
H4A O4W H4B 115(2) . .
H5A O5W H5B 116(2) . .
H6A O6W H6B 106.4 . .

loop_
_geom_bond_atom_site_label_1
_geom_bond_atom_site_label_2
_geom_bond_distance
_geom_bond_site_symmetry_2
Cd1 O2 2.250(4) .
Cd1 O3 2.257(4) .
Cd1 N1 2.326(5) .
Cd1 O1W 2.348(5) .
Cd1 Br1 2.6196(12) .
Cd1 O4 2.631(5) .
O1 C1 1.235(8) .
O2 C1 1.260(7) .
O3 C5 1.261(7) .
O4 C5 1.243(8) .
N1 C9 1.336(8) .
N1 C10 1.343(8) .
N2 C17 1.341(8) .
N2 C18 1.345(7) .
N2 C19 1.492(7) .
C1 C2 1.530(7) .
C2 C4 1.386(8) .
C2 C3 1.390(8) .
C3 C4 1.379(8) 2_576
C3 H3 0.9500 .
C4 C3 1.379(8) 2_576
C4 H4 0.9500 .
C5 C6 1.513(7) .
C6 C8 1.355(8) .
C6 C7 1.392(8) .
C7 C8 1.402(7) 2_765
C7 H7 0.9500 .
C8 C7 1.402(7) 2_765
C8 H8 0.9500 .
C9 C11 1.370(8) .
C9 H9 0.9500 .
C10 C12 1.379(8) .
C10 H10 0.9500 .
C11 C13 1.394(8) .
C11 H11 0.9500 .
C12 C13 1.399(8) .
C12 H12 0.9500 .
C13 C14 1.477(7) .
C14 C16 1.394(8) .
C14 C15 1.396(8) .
C15 C17 1.384(8) .
C15 H15 0.9500 .
C16 C18 1.376(8) .
C16 H16 0.9500 .
C17 H17 0.9500 .
C18 H18 0.9500 .
C19 C19 1.522(12) 2_777
C19 H19B 0.9900 .
C19 H19A 0.9900 .
O1W H1A 0.8201 .
O1W H1B 0.816(10) .
O2W H2A 0.818(10) .
O2W H2B 0.819(10) .
O3W H3A 0.823(10) .
O3W H3B 0.824(10) .
O4W H4A 0.822(10) .
O4W H4B 0.823(10) .
O5W H5A 0.820(10) .
O5W H5B 0.821(10) .
O6W H6A 0.8200 .
O6W H6B 0.8200 .

loop_
_geom_hbond_atom_site_label_D
_geom_hbond_atom_site_label_H
_geom_hbond_atom_site_label_A
_geom_hbond_distance_DH
_geom_hbond_distance_HA
_geom_hbond_distance_DA
_geom_hbond_angle_DHA
_geom_hbond_site_symmetry_A
O1W H1A O3W 0.82 2.05 2.873(8) 179.7 .
O1W H1B O2W 0.816(10) 1.93(2) 2.731(8) 169(9) .
O2W H2A O5W 0.818(10) 2.02(4) 2.806(10) 161(10) .
O2W H2B O2 0.819(10) 2.075(17) 2.892(8) 174(11) 2_666
O3W H3A O1 0.823(10) 2.049(13) 2.856(9) 166(2) 2_666
O3W H3B O4 0.824(10) 1.969(13) 2.773(8) 165(4) 2_766
O4W H4A O3 0.822(10) 1.98(3) 2.768(8) 162(8) 2_665
O4W H4B O1 0.823(10) 2.03(6) 2.776(8) 151(11) 2_665
O5W H5A O3W 0.820(10) 2.013(14) 2.818(11) 167(3) 2_666
O5W H5B O6W 0.821(10) 2.20(4) 2.794(13) 129(4) .
O6W H6A O5W 0.82 2.14 2.956(16) 174.6 2_665
O6W H6B O4W 0.82 1.99 2.737(13) 151.8 .
